data_1001135
loop_
_publ_author_name
'Rebbah, A'
'Yazbeck, J'
'Deschanvres, A'

_publ_section_title 'Structure de Cd~4~ P~2~ I~3~'
_journal_coden_ASTM ACBCAR
_journal_name_full 'Acta Crystallographica B (24,1968-38,1982)'
_journal_page_first 1747
_journal_page_last 1749
_journal_paper_doi 10.1107/S0567740880007157
_journal_volume 36
_journal_year 1980
_chemical_formula_structural 'Cd4 P2 I3'
_chemical_formula_sum 'Cd4 I3 P2'
_chemical_name_systematic 'Cadmium phosphide iodide (4/2/3)'
_space_group_IT_number 61
_symmetry_cell_setting orthorhombic
_symmetry_Int_Tables_number 61
_symmetry_space_group_name_Hall '-P 2ac 2ab'
_symmetry_space_group_name_H-M 'P b c a'
_cell_angle_alpha 90
_cell_angle_beta 90
_cell_angle_gamma 90
_cell_formula_units_Z 8
_cell_length_a 12.890(2)
_cell_length_b 12.725(2)
_cell_length_c 12.654(3)
_cell_volume 2075.6
_exptl_crystal_density_meas 5.74(3)
_refine_ls_R_factor_all 0.057
_cod_database_code 1001135

loop_
_symmetry_equiv_pos_as_xyz
x,y,z
1/2+x,1/2-y,-z
-x,1/2+y,1/2-z
1/2-x,-y,1/2+z
-x,-y,-z
1/2-x,1/2+y,z
x,1/2-y,1/2+z
1/2+x,y,1/2-z

loop_
_atom_site_label
_atom_site_type_symbol
_atom_site_symmetry_multiplicity
_atom_site_Wyckoff_symbol
_atom_site_fract_x
_atom_site_fract_y
_atom_site_fract_z
_atom_site_occupancy
_atom_site_attached_hydrogens
_atom_site_calc_flag
I1 I0 8 c 0.18122(8) 0.42959(8) 0.25292(8) 1. 0 d
I2 I0 8 c 0.24849(9) 0.17600(8) 0.43689(8) 1. 0 d
I3 I0 8 c 0.42516(8) 0.24702(9) 0.18276(8) 1. 0 d
Cd1 Cd0 8 c 0.2854(1) 0.0735(2) 0.0410(1) 1. 0 d
Cd2 Cd0 8 c 0.0928(1) 0.0745(1) 0.29681(9) 1. 0 d
Cd3 Cd0 8 c 0.0579(1) 0.2902(1) 0.0881(1) 1. 0 d
Cd4 Cd0 8 c 0.0178(1) 0.4304(1) 0.4053(1) 1. 0 d
P1 P0 8 c 0.1020(3) 0.0982(3) 0.0964(3) 1. 0 d
P2 P0 8 c 0.4524(3) 0.4520(3) 0.4469(3) 1. 0 d

loop_
_atom_type_symbol
_atom_type_oxidation_number
I0 0.000
Cd0 0.000
P0 0.000
